data_4079729
loop_
_publ_author_name
'Summerscales, Owen T.'
'Rivers, Christopher J.'
'Taylor, Morgan J.'
'Hitchcock, Peter B.'
'Green, Jennifer C.'
'Cloke, F. Geoffrey N.'

_publ_section_title
;
 Double-Sandwich Pentalene Complexes M2(pent&#x2020;)2(M = Rh, Pd;
 pent&#x2020;= 1,4-Bis(triisopropylsilyl)pentalene): Synthesis, Structure,
 and Bonding
;
_journal_issue 24
_journal_name_full Organometallics
_journal_page_first 8613
_journal_paper_doi 10.1021/om3010004
_journal_volume 31
_journal_year 2012
_chemical_compound_source 'synthesis as described'
_chemical_formula_moiety 'C52 H92 Rh2 Si4'
_chemical_formula_structural 'C52 H92 RH2 SI4'
_chemical_formula_sum 'C52 H92 Rh2 Si4'
_chemical_formula_weight 1035.44
_chemical_name_systematic
;
 ?
;
_space_group_IT_number 15
_symmetry_cell_setting monoclinic
_symmetry_Int_Tables_number 15
_symmetry_space_group_name_Hall '-C 2yc'
_symmetry_space_group_name_H-M 'C 1 2/c 1'
_atom_sites_solution_hydrogens geom
_atom_sites_solution_primary direct
_atom_sites_solution_secondary difmap
_audit_conform_dict_location ftp://ftp.iucr.org/cifdics/cif_core_2.1beta5.dic
_audit_conform_dict_name cif_core.dic
_audit_conform_dict_version 2.1beta5
_audit_creation_date 1999-07-19T11:40:10-00:00
_audit_creation_method 'WinGX routine CIF_UPDATE'
_cell_angle_alpha 90
_cell_angle_beta 120.37(3)
_cell_angle_gamma 90
_cell_formula_units_Z 4
_cell_length_a 22.188(5)
_cell_length_b 13.183(3)
_cell_length_c 21.397(11)
_cell_measurement_reflns_used 25
_cell_measurement_temperature 173(2)
_cell_measurement_theta_max 9.5
_cell_measurement_theta_min 7.4
_cell_measurement_wavelength 0.71073
_cell_volume 5400(4)
_computing_cell_refinement 'CAD4  (Enraf Nonius, 1994)'
_computing_data_collection 'CAD4  (Enraf Nonius, 1994)'
_computing_data_reduction 'XCAD4 (Harms & Wocadlo, 1995)'
_computing_molecular_graphics 'Ortep-3 for Windows (Farrugia, 1997)'
_computing_publication_material 'WinGX publication routines (Farrugia, 1999)'
_computing_structure_refinement 'SHELXL-97 (Sheldrick, 1997)'
_computing_structure_solution 'SHELXS-97 (Sheldrick, 1997)'
_diffrn_ambient_temperature 173(2)
_diffrn_detector 'scintillation LiI'
_diffrn_detector_dtime 1.195
_diffrn_measured_fraction_theta_full 0.988
_diffrn_measured_fraction_theta_max 0.988
_diffrn_measurement_device '\k-geometry diffractometer'
_diffrn_measurement_device_type 'Enraf Nonius CAD4'
_diffrn_measurement_method 'non-profiled omega/2theta scans'
_diffrn_orient_matrix_type
;
  x-axis points to radiation source
  the matrix is specified in reciprocal space
;
_diffrn_orient_matrix_UB_11 -0.42345E-1
_diffrn_orient_matrix_UB_12 -0.27281E-1
_diffrn_orient_matrix_UB_13 -0.43919E-1
_diffrn_orient_matrix_UB_21 -0.11643E-1
_diffrn_orient_matrix_UB_22 -0.41371E-1
_diffrn_orient_matrix_UB_23 0.31737E-1
_diffrn_orient_matrix_UB_31 0.28315E-1
_diffrn_orient_matrix_UB_32 -0.57418E-1
_diffrn_orient_matrix_UB_33 -0.2072E-2
_diffrn_radiation_monochromator graphite
_diffrn_radiation_probe x-ray
_diffrn_radiation_type MoK\a
_diffrn_radiation_wavelength 0.71073
_diffrn_reflns_av_R_equivalents 0.0712
_diffrn_reflns_av_sigmaI/netI 0.0519
_diffrn_reflns_limit_h_max 24
_diffrn_reflns_limit_h_min 0
_diffrn_reflns_limit_k_max 14
_diffrn_reflns_limit_k_min 0
_diffrn_reflns_limit_l_max 20
_diffrn_reflns_limit_l_min -23
_diffrn_reflns_number 3801
_diffrn_reflns_theta_full 22.96
_diffrn_reflns_theta_max 22.96
_diffrn_reflns_theta_min 2.13
_diffrn_source 'Enraf Nonius FR590'
_diffrn_standards_decay_% 2
_diffrn_standards_interval_time 60
_diffrn_standards_number 2
_exptl_absorpt_coefficient_mu 0.732
_exptl_absorpt_correction_T_max 0.8982
_exptl_absorpt_correction_T_min 0.8383
_exptl_crystal_colour black
_exptl_crystal_density_diffrn 1.274
_exptl_crystal_density_method 'not measured'
_exptl_crystal_description prism
_exptl_crystal_F_000 2200
_exptl_crystal_size_max 0.25
_exptl_crystal_size_mid 0.25
_exptl_crystal_size_min 0.15
_refine_diff_density_max 2.922
_refine_diff_density_min -1.444
_refine_diff_density_rms 0.163
_refine_ls_extinction_method none
_refine_ls_goodness_of_fit_ref 1.06
_refine_ls_hydrogen_treatment mixed
_refine_ls_matrix_type full
_refine_ls_number_parameters 262
_refine_ls_number_reflns 3699
_refine_ls_number_restraints 0
_refine_ls_restrained_S_all 1.06
_refine_ls_R_factor_all 0.0789
_refine_ls_R_factor_gt 0.0638
_refine_ls_shift/su_max 0.001
_refine_ls_shift/su_mean 0
_refine_ls_structure_factor_coef Fsqd
_refine_ls_weighting_details 'calc w=1/[\s^2^(Fo^2^)+(0.1201P)^2^+6.3984P] where P=(Fo^2^+2Fc^2^)/3'
_refine_ls_weighting_scheme calc
_refine_ls_wR_factor_gt 0.1648
_refine_ls_wR_factor_ref 0.1776
_reflns_number_gt 2959
_reflns_number_total 3699
_reflns_threshold_expression >2sigma(I)
_cod_data_source_file om3010004_si_001.cif
_cod_data_source_block jun1599
_cod_original_cell_volume 5400(3)
_cod_original_sg_symbol_H-M 'C 2/c'
_cod_database_code 4079729
_diffrn_standards_decay_corr_max 1.068
_diffrn_standards_decay_corr_min 1

loop_
_symmetry_equiv_pos_as_xyz
'x, y, z'
'-x, y, -z+1/2'
'x+1/2, y+1/2, z'
'-x+1/2, y+1/2, -z+1/2'
'-x, -y, -z'
'x, -y, z-1/2'
'-x+1/2, -y+1/2, -z'
'x+1/2, -y+1/2, z-1/2'

loop_
_atom_site_label
_atom_site_type_symbol
_atom_site_fract_x
_atom_site_fract_y
_atom_site_fract_z
_atom_site_U_iso_or_equiv
_atom_site_adp_type
_atom_site_occupancy
_atom_site_symmetry_multiplicity
_atom_site_calc_flag
_atom_site_refinement_flags
Rh Rh 0.07071(3) 0.70349(4) 0.28645(3) 0.0220(3) Uani 1 1 d .
Si1 Si 0.13075(11) 0.49710(14) 0.42815(10) 0.0262(5) Uani 1 1 d .
Si2 Si 0.12866(10) 0.88373(13) 0.19705(10) 0.0234(5) Uani 1 1 d .
C1 C 0.0083(3) 0.5637(5) 0.2856(4) 0.0261(16) Uani 1 1 d .
C2 C 0.0833(4) 0.5550(5) 0.3360(4) 0.0257(16) Uani 1 1 d .
C3 C 0.1116(4) 0.5563(5) 0.2882(4) 0.0262(16) Uani 1 1 d .
H3 H 0.1595 0.5469 0.3033 0.031 Uiso 1 1 calc R
C4 C 0.0576(4) 0.5737(5) 0.2149(4) 0.0252(16) Uani 1 1 d .
H4 H 0.0633 0.5887 0.1748 0.03 Uiso 1 1 calc R
C5 C 0.0059(3) 0.8457(5) 0.2202(3) 0.0216(15) Uani 1 1 d .
C6 C 0.0797(4) 0.8497(5) 0.2440(4) 0.0247(16) Uani 1 1 d .
C7 C 0.1126(3) 0.8507(5) 0.3223(4) 0.0231(15) Uani 1 1 d .
H7 H 0.1613 0.8597 0.3546 0.028 Uiso 1 1 calc R
C8 C 0.0631(4) 0.8367(5) 0.3444(4) 0.0249(16) Uani 1 1 d .
H8 H 0.0728 0.8237 0.3923 0.03 Uiso 1 1 calc R
C9 C 0.1023(5) 0.3593(6) 0.4142(5) 0.045(2) Uani 1 1 d .
H9 H 0.1261 0.3263 0.4629 0.054 Uiso 1 1 calc R
C10 C 0.0250(5) 0.3472(7) 0.3834(5) 0.066(3) Uani 1 1 d .
H10A H 0.011 0.3833 0.4141 0.099 Uiso 1 1 calc R
H10B H 0.0138 0.275 0.3818 0.099 Uiso 1 1 calc R
H10C H -0.0001 0.3753 0.3343 0.099 Uiso 1 1 calc R
C11 C 0.1248(7) 0.3017(6) 0.3670(6) 0.072(3) Uani 1 1 d .
H11A H 0.1753 0.3094 0.3875 0.108 Uiso 1 1 calc R
H11B H 0.1002 0.3295 0.3177 0.108 Uiso 1 1 calc R
H11C H 0.1134 0.2297 0.3656 0.108 Uiso 1 1 calc R
C12 C 0.2267(4) 0.4994(6) 0.4604(4) 0.0342(18) Uani 1 1 d .
H12 H 0.2321 0.4603 0.4235 0.041 Uiso 1 1 calc R
C13 C 0.2597(4) 0.6057(6) 0.4647(5) 0.046(2) Uani 1 1 d .
H13A H 0.2317 0.6415 0.4187 0.07 Uiso 1 1 calc R
H13B H 0.3075 0.597 0.4743 0.07 Uiso 1 1 calc R
H13C H 0.2605 0.6452 0.504 0.07 Uiso 1 1 calc R
C14 C 0.2709(4) 0.4429(7) 0.5323(4) 0.048(2) Uani 1 1 d .
H14A H 0.2508 0.3756 0.5292 0.072 Uiso 1 1 calc R
H14B H 0.2714 0.4814 0.5717 0.072 Uiso 1 1 calc R
H14C H 0.3188 0.4355 0.5418 0.072 Uiso 1 1 calc R
C15 C 0.1041(4) 0.5579(6) 0.4903(4) 0.0331(18) Uani 1 1 d .
H15 H 0.0527 0.5701 0.4604 0.04 Uiso 1 1 calc R
C16 C 0.1379(4) 0.6617(6) 0.5184(4) 0.043(2) Uani 1 1 d .
H16A H 0.1296 0.7047 0.4774 0.065 Uiso 1 1 calc R
H16B H 0.1883 0.6532 0.551 0.065 Uiso 1 1 calc R
H16C H 0.1174 0.6936 0.5447 0.065 Uiso 1 1 calc R
C17 C 0.1154(5) 0.4898(7) 0.5536(5) 0.056(3) Uani 1 1 d .
H17A H 0.0931 0.4239 0.5349 0.084 Uiso 1 1 calc R
H17B H 0.0947 0.5221 0.5797 0.084 Uiso 1 1 calc R
H17C H 0.1655 0.48 0.5868 0.084 Uiso 1 1 calc R
C18 C 0.1043(4) 0.8059(6) 0.1139(4) 0.0345(18) Uani 1 1 d .
H18 H 0.1309 0.741 0.1318 0.041 Uiso 1 1 calc R
C19 C 0.1285(5) 0.8542(8) 0.0658(5) 0.054(3) Uani 1 1 d .
H19A H 0.178 0.8727 0.0952 0.081 Uiso 1 1 calc R
H19B H 0.1008 0.9151 0.0429 0.081 Uiso 1 1 calc R
H19C H 0.1225 0.8058 0.0283 0.081 Uiso 1 1 calc R
C20 C 0.0278(4) 0.7759(6) 0.0686(4) 0.0358(18) Uani 1 1 d .
H20A H 0.0127 0.7438 0.0997 0.054 Uiso 1 1 calc R
H20B H 0.0219 0.7281 0.0309 0.054 Uiso 1 1 calc R
H20C H -0.0006 0.8365 0.046 0.054 Uiso 1 1 calc R
C21 C 0.1123(5) 1.0234(6) 0.1754(4) 0.039(2) Uani 1 1 d .
H21 H 0.1435 1.0464 0.1571 0.047 Uiso 1 1 calc R
C22 C 0.0374(5) 1.0468(6) 0.1173(5) 0.061(3) Uani 1 1 d .
H22A H 0.0253 1.008 0.0735 0.092 Uiso 1 1 calc R
H22B H 0.0328 1.1195 0.1062 0.092 Uiso 1 1 calc R
H22C H 0.0058 1.028 0.1349 0.092 Uiso 1 1 calc R
C23 C 0.1306(6) 1.0853(6) 0.2434(5) 0.058(3) Uani 1 1 d .
H23A H 0.1791 1.0715 0.2809 0.086 Uiso 1 1 calc R
H23B H 0.0993 1.0662 0.2613 0.086 Uiso 1 1 calc R
H23C H 0.1252 1.1577 0.2315 0.086 Uiso 1 1 calc R
C24 C 0.2247(4) 0.8634(6) 0.2650(4) 0.0355(19) Uani 1 1 d .
H24 H 0.2331 0.8943 0.3114 0.043 Uiso 1 1 calc R
C25 C 0.2740(5) 0.9173(8) 0.2458(5) 0.054(2) Uani 1 1 d .
H25A H 0.2608 0.989 0.2359 0.081 Uiso 1 1 calc R
H25B H 0.2708 0.8857 0.2028 0.081 Uiso 1 1 calc R
H25C H 0.322 0.912 0.2865 0.081 Uiso 1 1 calc R
C26 C 0.2450(5) 0.7528(7) 0.2815(5) 0.049(2) Uani 1 1 d .
H26A H 0.2132 0.7189 0.2941 0.074 Uiso 1 1 calc R
H26B H 0.293 0.7479 0.3223 0.074 Uiso 1 1 calc R
H26C H 0.2419 0.7201 0.2388 0.074 Uiso 1 1 calc R

loop_
_atom_site_aniso_label
_atom_site_aniso_U_11
_atom_site_aniso_U_22
_atom_site_aniso_U_33
_atom_site_aniso_U_23
_atom_site_aniso_U_13
_atom_site_aniso_U_12
Rh 0.0298(4) 0.0113(4) 0.0228(4) 0.0039(2) 0.0118(3) 0.0014(2)
Si1 0.0361(12) 0.0114(10) 0.0208(10) 0.0061(8) 0.0068(9) 0.0019(8)
Si2 0.0352(12) 0.0110(9) 0.0243(10) -0.0007(8) 0.0152(9) -0.0045(8)
C1 0.020(4) 0.012(3) 0.043(4) -0.013(3) 0.014(4) -0.005(3)
C2 0.026(4) 0.015(4) 0.026(4) -0.001(3) 0.007(3) 0.002(3)
C3 0.031(4) 0.022(4) 0.029(4) 0.002(3) 0.018(3) 0.003(3)
C4 0.040(4) 0.014(3) 0.021(4) -0.002(3) 0.015(3) 0.001(3)
C5 0.023(4) 0.012(3) 0.021(4) -0.006(3) 0.006(3) 0.002(3)
C6 0.039(4) 0.012(3) 0.021(4) 0.003(3) 0.014(3) -0.001(3)
C7 0.021(4) 0.018(4) 0.023(4) -0.003(3) 0.007(3) -0.003(3)
C8 0.039(4) 0.015(4) 0.021(4) 0.000(3) 0.015(3) -0.002(3)
C9 0.068(6) 0.018(4) 0.036(5) 0.009(3) 0.017(4) -0.003(4)
C10 0.072(7) 0.039(5) 0.049(6) 0.014(5) 0.004(5) -0.031(5)
C11 0.118(10) 0.011(4) 0.070(7) -0.004(4) 0.036(7) 0.001(5)
C12 0.039(5) 0.027(4) 0.024(4) 0.005(3) 0.006(3) 0.010(3)
C13 0.036(5) 0.040(5) 0.045(5) 0.001(4) 0.007(4) -0.009(4)
C14 0.040(5) 0.039(5) 0.039(5) 0.011(4) 0.001(4) 0.014(4)
C15 0.037(4) 0.033(4) 0.021(4) 0.003(3) 0.009(3) -0.001(3)
C16 0.051(5) 0.030(5) 0.035(5) -0.009(4) 0.012(4) 0.006(4)
C17 0.076(7) 0.056(6) 0.037(5) 0.012(4) 0.030(5) -0.013(5)
C18 0.044(5) 0.024(4) 0.036(4) -0.005(3) 0.020(4) 0.001(3)
C19 0.064(6) 0.067(7) 0.043(5) -0.021(5) 0.035(5) -0.022(5)
C20 0.053(5) 0.026(4) 0.031(4) -0.003(3) 0.023(4) -0.002(4)
C21 0.066(6) 0.019(4) 0.037(5) 0.000(3) 0.029(4) -0.003(4)
C22 0.097(8) 0.018(4) 0.060(6) 0.006(4) 0.032(6) 0.015(5)
C23 0.110(8) 0.013(4) 0.068(6) -0.007(4) 0.058(6) -0.009(5)
C24 0.034(4) 0.038(5) 0.035(4) 0.000(4) 0.018(4) -0.008(4)
C25 0.045(5) 0.064(6) 0.053(6) 0.001(5) 0.024(5) -0.013(5)
C26 0.043(5) 0.039(5) 0.063(6) 0.003(5) 0.024(5) 0.004(4)

loop_
_atom_type_symbol
_atom_type_description
_atom_type_scat_dispersion_real
_atom_type_scat_dispersion_imag
_atom_type_scat_source
C C 0.0033 0.0016 'International Tables Vol C Tables 4.2.6.8 and 6.1.1.4'
H H 0 0 'International Tables Vol C Tables 4.2.6.8 and 6.1.1.4'
Rh Rh -1.1178 0.9187 'International Tables Vol C Tables 4.2.6.8 and 6.1.1.4'
Si Si 0.0817 0.0704 'International Tables Vol C Tables 4.2.6.8 and 6.1.1.4'

loop_
_geom_angle_atom_site_label_1
_geom_angle_atom_site_label_2
_geom_angle_atom_site_label_3
_geom_angle
_geom_angle_site_symmetry_1
_geom_angle_site_symmetry_3
C7 Rh C3 136.1(3) . .
C7 Rh C2 136.2(3) . .
C3 Rh C2 39.2(3) . .
C7 Rh C6 39.4(3) . .
C3 Rh C6 133.1(3) . .
C2 Rh C6 168.9(3) . .
C7 Rh C8 38.0(3) . .
C3 Rh C8 150.1(3) . .
C2 Rh C8 118.0(3) . .
C6 Rh C8 65.2(3) . .
C7 Rh C4 146.9(3) . .
C3 Rh C4 38.3(3) . .
C2 Rh C4 65.3(3) . .
C6 Rh C4 113.7(3) . .
C8 Rh C4 169.5(3) . .
C7 Rh C1 152.7(3) . .
C3 Rh C1 61.3(3) . .
C2 Rh C1 37.9(3) . .
C6 Rh C1 152.3(3) . .
C8 Rh C1 115.2(2) . .
C4 Rh C1 60.5(3) . .
C7 Rh C5 60.8(2) . .
C3 Rh C5 149.3(2) . .
C2 Rh C5 154.1(3) . .
C6 Rh C5 37.0(2) . .
C8 Rh C5 60.4(2) . .
C4 Rh C5 111.9(2) . .
C1 Rh C5 116.8(2) . .
C7 Rh C1 161.9(2) . 2
C3 Rh C1 59.6(2) . 2
C2 Rh C1 60.6(2) . 2
C6 Rh C1 125.7(2) . 2
C8 Rh C1 135.4(2) . 2
C4 Rh C1 35.8(2) . 2
C1 Rh C1 33.2(3) . 2
C5 Rh C1 101.2(2) . 2
C7 Rh C5 59.5(2) . 2
C3 Rh C5 163.5(2) . 2
C2 Rh C5 128.4(2) . 2
C6 Rh C5 60.9(2) . 2
C8 Rh C5 35.6(2) . 2
C4 Rh C5 134.1(2) . 2
C1 Rh C5 102.3(2) . 2
C5 Rh C5 34.1(3) . 2
C1 Rh C5 106.1(2) 2 2
C7 Rh Rh 112.14(18) . 2
C3 Rh Rh 111.6(2) . 2
C2 Rh Rh 96.10(18) . 2
C6 Rh Rh 94.78(19) . 2
C8 Rh Rh 85.86(19) . 2
C4 Rh Rh 83.83(19) . 2
C1 Rh Rh 58.50(17) . 2
C5 Rh Rh 58.35(16) . 2
C1 Rh Rh 52.47(15) 2 2
C5 Rh Rh 53.66(15) 2 2
C2 Si1 C12 108.2(3) . .
C2 Si1 C15 111.1(3) . .
C12 Si1 C15 115.8(3) . .
C2 Si1 C9 105.1(3) . .
C12 Si1 C9 107.4(4) . .
C15 Si1 C9 108.7(4) . .
C6 Si2 C18 114.2(3) . .
C6 Si2 C21 105.9(3) . .
C18 Si2 C21 111.8(3) . .
C6 Si2 C24 106.7(3) . .
C18 Si2 C24 108.8(4) . .
C21 Si2 C24 109.2(4) . .
C1 C1 C2 112.7(8) 2 .
C1 C1 C4 106.6(7) 2 2
C2 C1 C4 140.7(7) . 2
C1 C1 Rh 80.3(4) 2 .
C2 C1 Rh 66.5(4) . .
C4 C1 Rh 121.6(4) 2 .
C1 C1 Rh 66.5(3) 2 2
C2 C1 Rh 134.7(5) . 2
C4 C1 Rh 62.4(3) 2 2
Rh C1 Rh 69.03(19) . 2
C3 C2 C1 102.4(6) . .
C3 C2 Si1 122.5(5) . .
C1 C2 Si1 129.7(6) . .
C3 C2 Rh 68.8(4) . .
C1 C2 Rh 75.6(4) . .
Si1 C2 Rh 138.4(4) . .
C4 C3 C2 110.8(6) . .
C4 C3 Rh 73.8(4) . .
C2 C3 Rh 72.0(4) . .
C3 C4 C1 105.9(6) . 2
C3 C4 Rh 67.8(4) . .
C1 C4 Rh 81.8(4) 2 .
C5 C5 C6 111.7(7) 2 .
C5 C5 C8 105.6(7) 2 2
C6 C5 C8 142.6(6) . 2
C5 C5 Rh 78.1(3) 2 .
C6 C5 Rh 65.1(3) . .
C8 C5 Rh 122.3(4) 2 .
C5 C5 Rh 67.8(3) 2 2
C6 C5 Rh 131.7(4) . 2
C8 C5 Rh 61.6(4) 2 2
Rh C5 Rh 67.99(18) . 2
C5 C6 C7 103.1(6) . .
C5 C6 Si2 132.8(5) . .
C7 C6 Si2 121.9(5) . .
C5 C6 Rh 77.9(4) . .
C7 C6 Rh 68.1(4) . .
Si2 C6 Rh 129.5(4) . .
C8 C7 C6 111.2(6) . .
C8 C7 Rh 74.2(4) . .
C6 C7 Rh 72.6(4) . .
C7 C8 C5 107.1(6) . 2
C7 C8 Rh 67.8(4) . .
C5 C8 Rh 82.8(4) 2 .
C10 C9 C11 109.8(8) . .
C10 C9 Si1 112.7(6) . .
C11 C9 Si1 112.6(6) . .
C14 C12 C13 109.4(6) . .
C14 C12 Si1 113.1(6) . .
C13 C12 Si1 116.5(5) . .
C16 C15 C17 110.3(7) . .
C16 C15 Si1 113.1(5) . .
C17 C15 Si1 113.9(6) . .
C20 C18 C19 109.9(7) . .
C20 C18 Si2 116.1(5) . .
C19 C18 Si2 112.4(5) . .
C22 C21 C23 108.9(7) . .
C22 C21 Si2 113.2(6) . .
C23 C21 Si2 111.1(5) . .
C26 C24 C25 110.1(7) . .
C26 C24 Si2 113.7(5) . .
C25 C24 Si2 114.2(6) . .

loop_
_geom_bond_atom_site_label_1
_geom_bond_atom_site_label_2
_geom_bond_distance
_geom_bond_site_symmetry_2
Rh C7 2.122(7) .
Rh C3 2.134(7) .
Rh C2 2.177(7) .
Rh C6 2.182(6) .
Rh C8 2.205(7) .
Rh C4 2.214(6) .
Rh C1 2.299(7) .
Rh C5 2.352(6) .
Rh C1 2.472(7) 2
Rh C5 2.486(7) 2
Rh Rh 2.7072(14) 2
Si1 C2 1.865(7) .
Si1 C12 1.876(8) .
Si1 C15 1.885(8) .
Si1 C9 1.897(8) .
Si2 C6 1.870(7) .
Si2 C18 1.880(8) .
Si2 C21 1.889(8) .
Si2 C24 1.896(8) .
C1 C1 1.373(15) 2
C1 C2 1.459(10) .
C1 C4 1.462(10) 2
C1 Rh 2.472(7) 2
C2 C3 1.447(10) .
C3 C4 1.430(10) .
C4 C1 1.462(10) 2
C5 C5 1.426(14) 2
C5 C6 1.449(10) .
C5 C8 1.458(9) 2
C5 Rh 2.486(7) 2
C6 C7 1.451(9) .
C7 C8 1.411(10) .
C8 C5 1.458(9) 2
C9 C10 1.502(13) .
C9 C11 1.536(14) .
C12 C14 1.535(10) .
C12 C13 1.562(11) .
C15 C16 1.529(11) .
C15 C17 1.537(10) .
C18 C20 1.521(12) .
C18 C19 1.522(11) .
C21 C22 1.521(13) .
C21 C23 1.532(11) .
C24 C26 1.514(11) .
C24 C25 1.524(11) .
